data_1548581
loop_
_publ_author_name
'Dong Shi'
'Xiang Qin'
'Yuan Li'
'Yao He'
'Cheng Zhong'
'Jun Pan'
'Huanli Dong'
'Wei Xu'
'Tao Li'
'Wenping Hu'
'Jean-Luc Bredas'
'Osman M. Bakr'

_publ_section_title
;
 Spiro-OMeTAD single crystals: Remarkably enhanced charge-carrier
 transport via mesoscale ordering
;
_journal_name_full 'Science Advances'
_journal_page_first 1501491
_journal_paper_doi 10.1126/sciadv.1501491
_journal_volume 2
_journal_year 2016
_chemical_formula_moiety 'C81 H68 N4 O8'
_chemical_formula_sum 'C81 H68 N4 O8'
_chemical_formula_weight 1225.46
_space_group_crystal_system triclinic
_space_group_IT_number 2
_space_group_name_Hall '-P 1'
_space_group_name_H-M_alt 'P -1'
_symmetry_Int_Tables_number 2
_symmetry_space_group_name_Hall '-P 1'
_symmetry_space_group_name_H-M 'P -1'
_atom_sites_solution_primary direct
_cell_angle_alpha 86.231(5)
_cell_angle_beta 68.978(5)
_cell_angle_gamma 80.007(5)
_cell_formula_units_Z 2
_cell_length_a 13.6605(17)
_cell_length_b 14.7195(18)
_cell_length_c 17.277(2)
_cell_measurement_reflns_used 9123
_cell_measurement_temperature 140
_cell_measurement_theta_max 66.70
_cell_measurement_theta_min 2.74
_cell_volume 3193.5(7)
_computing_cell_refinement 'SAINT v8.34A (Bruker, 2013)'
_computing_data_reduction 'SAINT v8.34A (Bruker, 2013)'
_computing_molecular_graphics 'Olex2 (Dolomanov et al., 2009)'
_computing_publication_material 'Olex2 (Dolomanov et al., 2009)'
_computing_structure_refinement 'olex2.refine (Bourhis et al., 2015)'
_computing_structure_solution 'XS (Sheldrick, 2008)'
_diffrn_ambient_temperature 143.99
_diffrn_measured_fraction_theta_full 0.9839
_diffrn_measured_fraction_theta_max 0.9839
_diffrn_measurement_device_type 'Bruker APEX-II CCD'
_diffrn_measurement_method '\f and \w scans'
_diffrn_radiation_type 'Cu K\a'
_diffrn_radiation_wavelength 1.54178
_diffrn_reflns_av_R_equivalents 0.0411
_diffrn_reflns_av_unetI/netI 0.0183
_diffrn_reflns_limit_h_max 16
_diffrn_reflns_limit_h_min -15
_diffrn_reflns_limit_k_max 17
_diffrn_reflns_limit_k_min -17
_diffrn_reflns_limit_l_max 20
_diffrn_reflns_limit_l_min -20
_diffrn_reflns_number 114815
_diffrn_reflns_theta_full 66.7982
_diffrn_reflns_theta_max 66.80
_diffrn_reflns_theta_min 2.74
_diffrn_standards_number 0
_exptl_absorpt_coefficient_mu 0.654
_exptl_absorpt_correction_T_max 0.7528
_exptl_absorpt_correction_T_min 0.6776
_exptl_absorpt_correction_type empirical
_exptl_absorpt_process_details
;
SADABS-2014/3 (Bruker,2014/3) was used for absorption correction.
wR2(int) was 0.1066 before and 0.0581 after correction.
The Ratio of minimum to maximum transmission is 0.9001.
The \l/2 correction factor is 0.00150.
;
_exptl_crystal_density_diffrn 1.2743
_exptl_crystal_description sheet-shape
_exptl_crystal_F_000 1296.0226
_refine_diff_density_max 0.7948
_refine_diff_density_min -0.3445
_refine_diff_density_rms 0.0515
_refine_ls_d_res_high 0.8387
_refine_ls_d_res_low 16.1272
_refine_ls_goodness_of_fit_ref 1.0467
_refine_ls_hydrogen_treatment mixed
_refine_ls_matrix_type full
_refine_ls_number_constraints 120
_refine_ls_number_parameters 845
_refine_ls_number_reflns 11165
_refine_ls_number_restraints 0
_refine_ls_restrained_S_all 1.0467
_refine_ls_R_factor_all 0.0445
_refine_ls_R_factor_gt 0.0414
_refine_ls_shift/su_max 0.0000
_refine_ls_shift/su_mean 0.0000
_refine_ls_structure_factor_coef Fsqd
_refine_ls_weighting_details 'w=1/[\s^2^(Fo^2^)+(0.0508P)^2^+1.6319P] where P=(Fo^2^+2Fc^2^)/3'
_refine_ls_weighting_scheme calc
_refine_ls_wR_factor_gt 0.1052
_refine_ls_wR_factor_ref 0.1079
_reflns_Friedel_coverage 0.0
_reflns_limit_h_max 16
_reflns_limit_h_min -14
_reflns_limit_k_max 17
_reflns_limit_k_min -17
_reflns_limit_l_max 20
_reflns_limit_l_min 0
_reflns_number_gt 10300
_reflns_number_total 11165
_reflns_threshold_expression I>=2u(I)
_cod_data_source_file Sci-Adv-2016-2-e1501491.cif
_cod_data_source_block xprep
_cod_depositor_comments
;

2019-03-11
Z value and formula fixed to values more according to usual
chemical conventions.                 miguel
;
_cod_original_formula_sum 'C2.531 H2.125 N0.125 O0.25'
_cod_original_formula_weight 38.30
_cod_original_formula_moiety '0.03(C81 H68 N4 O8)'
_cod_original_formula_units_Z 64
_cod_original_cell_volume 3193.6(7)
_cod_database_code 1548581
_olex2_refinement_description
;
1. Fixed Uiso
 At 1.2 times of:
  All C(H) groups
 At 1.5 times of:
  All C(H,H,H) groups
2.a Aromatic/amide H refined with riding coordinates:
 C26(H26), C54(H54), C79(H79), C25(H25), C37(H37), C32(H32), C15(H15),
 C87(H87), C81(H81), C85(H85), C73(H73), C19(H19), C42(H42), C27(H27), C47(H47),
  C58(H58), C12(H12), C44(H44), C38(H38), C21(H21), C70(H70), C69(H69),
 C66(H66), C46(H46), C65(H65), C83(H83), C84(H84), C64(H64), C78(H78), C62(H62),
  C59(H59), C31(H31), C60(H60), C56(H56), C80(H80), C52(H52), C49(H49),
 C45(H45), C72(H72), C43(H43), C86(H86), C53(H53), C63(H63), C82(H82)
2.b Idealised Me refined as rotating group:
 C71(H71a,H71b,H71c), C77(H77a,H77b,H77c), C88(H88a,H88b,H88c), C89(H89a,H89b,
 H89c), C90(H90a,H90b,H90c), C91(H91a,H91b,H91c), C92(H92a,H92b,H92c), C93(H93a,
 H93b,H93c)
;
_olex2_submission_special_instructions 'No special instructions were received'

loop_
_space_group_symop_id
_space_group_symop_operation_xyz
1 x,y,z
2 -x,-y,-z

loop_
_atom_site_label
_atom_site_type_symbol
_atom_site_fract_x
_atom_site_fract_y
_atom_site_fract_z
_atom_site_U_iso_or_equiv
_atom_site_adp_type
_atom_site_occupancy
_atom_site_refinement_flags_posn
O1 O 0.95446(9) 0.09082(7) 0.40817(7) 0.0299(2) Uani 1.000000 .
O2 O 0.42982(10) -0.99593(8) 0.81579(7) 0.0404(3) Uani 1.000000 .
O3 O 1.38045(9) -1.06459(8) 0.07785(7) 0.0360(3) Uani 1.000000 .
O4 O 0.95158(9) -0.10236(7) 0.17455(7) 0.0334(3) Uani 1.000000 .
N5 N 0.71498(10) -0.36596(9) 0.15037(8) 0.0283(3) Uani 1.000000 .
C6 C 0.62259(11) -0.58433(9) 0.44146(8) 0.0208(3) Uani 1.000000 .
N7 N 0.77846(10) -0.23126(8) 0.51162(8) 0.0287(3) Uani 1.000000 .
O8 O 0.72616(10) -0.79120(8) 0.04246(8) 0.0425(3) Uani 1.000000 .
O9 O 0.33519(9) -0.19205(9) 0.65863(8) 0.0414(3) Uani 1.000000 .
N10 N 0.66086(11) -0.71806(9) 0.65388(8) 0.0336(3) Uani 1.000000 .
N11 N 1.02032(10) -0.79564(9) 0.19933(8) 0.0299(3) Uani 1.000000 .
C12 C 0.55965(11) -0.50785(10) 0.32306(9) 0.0243(3) Uani 1.000000 .
C13 C 0.71586(11) -0.58574(9) 0.45810(8) 0.0198(3) Uani 1.000000 .
C14 C 0.72997(11) -0.50346(9) 0.33320(8) 0.0201(3) Uani 1.000000 .
C15 C 0.78064(11) -0.37922(9) 0.45378(9) 0.0224(3) Uani 1.000000 .
C16 C 0.83723(11) -0.46257(9) 0.41805(8) 0.0198(3) Uani 1.000000 .
C17 C 0.89709(11) -0.60230(9) 0.34466(8) 0.0208(3) Uani 1.000000 .
C18 C 0.83377(11) -0.31784(9) 0.47541(9) 0.0241(3) Uani 1.000000 .
C19 C 0.73024(11) -0.62892(9) 0.52757(9) 0.0225(3) Uani 1.000000 .
C20 C 1.11502(12) -0.86151(10) 0.16760(9) 0.0255(3) Uani 1.000000 .
C21 C 0.90753(11) -0.67696(9) 0.29679(9) 0.0237(3) Uani 1.000000 .
C22 C 0.79465(11) -0.53721(9) 0.38847(8) 0.0194(3) Uani 1.000000 .
O23 O 0.91686(11) -0.63501(10) 0.82033(8) 0.0510(3) Uani 1.000000 .
C24 C 0.94642(11) -0.48662(9) 0.40143(8) 0.0211(3) Uani 1.000000 .
C25 C 0.85032(12) -0.00114(10) 0.52039(9) 0.0276(3) Uani 1.000000 .
C26 C 0.93056(12) -0.05540(10) 0.37986(9) 0.0283(3) Uani 1.000000 .
C27 C 0.54206(11) -0.62749(10) 0.49657(9) 0.0240(3) Uani 1.000000 .
C28 C 0.98405(11) -0.57478(9) 0.35626(9) 0.0221(3) Uani 1.000000 .
C29 C 0.68690(12) -0.42471(9) 0.22095(9) 0.0242(3) Uani 1.000000 .
C30 C 0.91122(12) 0.01276(10) 0.43828(9) 0.0256(3) Uani 1.000000 .
C31 C 0.73804(12) -0.23551(10) 0.21909(9) 0.0278(3) Uani 1.000000 .
C32 C 0.99900(11) -0.42574(10) 0.42381(9) 0.0248(3) Uani 1.000000 .
C33 C 1.00921(12) -0.72590(10) 0.25522(9) 0.0256(3) Uani 1.000000 .
C34 C 0.82673(12) -0.15035(10) 0.48583(9) 0.0261(3) Uani 1.000000 .
C35 C 0.77523(12) -0.29630(10) 0.15258(9) 0.0254(3) Uani 1.000000 .
O36 O 0.58561(12) -0.39767(10) -0.11788(8) 0.0531(4) Uani 1.000000 .
C37 C 0.94264(12) -0.34274(10) 0.46099(9) 0.0261(3) Uani 1.000000 .
C38 C 1.09629(12) -0.70198(10) 0.26967(10) 0.0286(3) Uani 1.000000 .
C39 C 0.63105(11) -0.53298(9) 0.36438(8) 0.0211(3) Uani 1.000000 .
C40 C 0.60172(12) -0.78965(10) 0.69301(9) 0.0286(3) Uani 1.000000 .
C41 C 0.89608(12) -0.16603(10) 0.16237(9) 0.0269(3) Uani 1.000000 .
C42 C 0.55551(12) -0.67146(10) 0.56597(9) 0.0259(3) Uani 1.000000 .
C43 C 1.15783(13) -0.91604(11) 0.22061(10) 0.0296(3) Uani 1.000000 .
C44 C 1.08378(12) -0.62773(10) 0.32045(10) 0.0273(3) Uani 1.000000 .
C45 C 1.25260(12) -0.94215(10) 0.05000(9) 0.0271(3) Uani 1.000000 .
C46 C 0.54664(13) -0.78772(11) 0.77828(9) 0.0299(3) Uani 1.000000 .
C47 C 0.75916(11) -0.45098(9) 0.26198(9) 0.0227(3) Uani 1.000000 .
C48 C 0.68466(12) -0.37317(10) 0.08139(9) 0.0259(3) Uani 1.000000 .
C49 C 1.16372(12) -0.87509(10) 0.08278(9) 0.0271(3) Uani 1.000000 .
C50 C 0.64906(12) -0.67294(10) 0.58265(9) 0.0248(3) Uani 1.000000 .
C51 C 1.29455(12) -0.99564(10) 0.10311(10) 0.0274(3) Uani 1.000000 .
C52 C 0.68359(12) -0.29933(11) 0.02688(9) 0.0293(3) Uani 1.000000 .
C53 C 0.83241(13) -0.86761(11) 0.11460(10) 0.0332(4) Uani 1.000000 .
C54 C 0.88799(12) -0.13589(10) 0.40357(9) 0.0284(3) Uani 1.000000 .
C55 C 0.79763(12) -0.78572(11) 0.08059(10) 0.0312(3) Uani 1.000000 .
C56 C 0.62332(14) -0.45941(12) -0.00177(11) 0.0364(4) Uani 1.000000 .
C57 C 0.94423(12) -0.79052(10) 0.15925(9) 0.0274(3) Uani 1.000000 .
C58 C 0.58730(12) -0.45339(10) 0.25233(9) 0.0256(3) Uani 1.000000 .
C59 C 0.79807(12) -0.17122(10) 0.22433(9) 0.0292(3) Uani 1.000000 .
C60 C 0.65608(13) -0.45454(11) 0.06442(10) 0.0316(3) Uani 1.000000 .
C61 C 0.72813(12) -0.69163(11) 0.69257(9) 0.0290(3) Uani 1.000000 .
C62 C 0.93230(12) -0.22426(10) 0.09463(9) 0.0288(3) Uani 1.000000 .
C63 C 0.83557(12) -0.70571(11) 0.08639(10) 0.0305(3) Uani 1.000000 .
C64 C 0.71379(12) -0.60333(11) 0.72176(10) 0.0314(3) Uani 1.000000 .
C65 C 0.80712(14) -0.75811(12) 0.70563(10) 0.0368(4) Uani 1.000000 .
C66 C 0.49062(12) -0.85760(11) 0.81662(9) 0.0298(3) Uani 1.000000 .
C67 C 0.62087(13) -0.38454(12) -0.05459(10) 0.0362(4) Uani 1.000000 .
C68 C 0.66491(12) -0.21778(10) 0.54710(10) 0.0284(3) Uani 1.000000 .
C69 C 0.54128(14) -0.93295(11) 0.68609(10) 0.0335(4) Uani 1.000000 .
C70 C 0.59888(13) -0.86286(11) 0.64773(10) 0.0329(3) Uani 1.000000 .
C71 C 0.92991(13) 0.16497(10) 0.46492(10) 0.0319(3) Uani 1.000000 .
C72 C 1.24731(12) -0.98196(11) 0.18852(10) 0.0310(3) Uani 1.000000 .
C73 C 0.60186(13) -0.15260(11) 0.51675(11) 0.0348(4) Uani 1.000000 .
C74 C 0.85289(13) -0.64767(13) 0.77770(10) 0.0363(4) Uani 1.000000 .
C75 C 0.44362(13) -0.19660(11) 0.61835(10) 0.0337(4) Uani 1.000000 .
C76 C 0.48776(13) -0.93026(10) 0.77099(10) 0.0302(3) Uani 1.000000 .
C77 C 1.42955(13) -1.08188(12) -0.00893(11) 0.0384(4) Uani 1.000000 .
C78 C 0.87221(12) -0.28977(10) 0.09065(9) 0.0284(3) Uani 1.000000 .
C79 C 0.80887(12) -0.08271(10) 0.54392(10) 0.0285(3) Uani 1.000000 .
C80 C 0.65304(13) -0.30493(11) -0.04107(9) 0.0337(4) Uani 1.000000 .
C81 C 0.50540(13) -0.26216(12) 0.64918(10) 0.0349(4) Uani 1.000000 .
C82 C 0.90971(12) -0.70912(10) 0.12482(9) 0.0289(3) Uani 1.000000 .
C83 C 0.86844(14) -0.73626(13) 0.74776(11) 0.0403(4) Uani 1.000000 .
C84 C 0.77565(13) -0.58041(12) 0.76449(10) 0.0343(4) Uani 1.000000 .
C85 C 0.48986(14) -0.14140(11) 0.55321(11) 0.0367(4) Uani 1.000000 .
C86 C 0.90370(12) -0.86962(10) 0.15439(10) 0.0306(3) Uani 1.000000 .
C87 C 0.61489(13) -0.27220(11) 0.61412(10) 0.0326(3) Uani 1.000000 .
C88 C 1.05184(14) -0.09474(12) 0.11130(11) 0.0386(4) Uani 1.000000 .
C89 C 0.90882(17) -0.54508(15) 0.84940(12) 0.0500(5) Uani 1.000000 .
C90 C 0.69409(17) -0.71050(14) 0.00171(13) 0.0497(5) Uani 1.000000 .
C91 C 0.43250(18) -1.07439(13) 0.77169(13) 0.0512(5) Uani 1.000000 .
C92 C 0.26851(15) -0.13134(15) 0.62584(13) 0.0512(5) Uani 1.000000 .
C93 C 0.57797(19) -0.32241(19) -0.17077(13) 0.0650(6) Uani 1.000000 .
H26 H 0.97306(12) -0.04654(10) 0.32364(9) 0.0339(4) Uiso 1.000000 R
H54 H 0.90073(12) -0.18168(10) 0.36332(9) 0.0341(4) Uiso 1.000000 R
H79 H 0.76787(12) -0.09228(10) 0.60038(10) 0.0342(4) Uiso 1.000000 R
H25 H 0.83691(12) 0.04496(10) 0.56052(9) 0.0331(4) Uiso 1.000000 R
H37 H 0.97855(12) -0.30183(10) 0.47706(9) 0.0313(4) Uiso 1.000000 R
H32 H 1.07301(11) -0.44097(10) 0.41366(9) 0.0297(4) Uiso 1.000000 R
H15 H 0.70675(11) -0.36395(9) 0.46347(9) 0.0269(3) Uiso 1.000000 R
H87 H 0.65698(13) -0.31705(11) 0.63609(10) 0.0391(4) Uiso 1.000000 R
H81 H 0.47285(13) -0.30032(12) 0.69435(10) 0.0419(4) Uiso 1.000000 R
H85 H 0.44693(14) -0.09580(11) 0.53262(11) 0.0440(5) Uiso 1.000000 R
H73 H 0.63402(13) -0.11498(11) 0.47098(11) 0.0418(4) Uiso 1.000000 R
H19 H 0.79403(11) -0.62880(9) 0.53784(9) 0.0270(3) Uiso 1.000000 R
H42 H 0.50041(12) -0.70128(10) 0.60315(9) 0.0311(4) Uiso 1.000000 R
H27 H 0.47797(11) -0.62673(10) 0.48650(9) 0.0288(4) Uiso 1.000000 R
H47 H 0.82740(11) -0.43288(9) 0.24102(9) 0.0272(3) Uiso 1.000000 R
H58 H 0.53801(12) -0.43528(10) 0.22476(9) 0.0307(4) Uiso 1.000000 R
H12 H 0.49242(11) -0.52786(10) 0.34317(9) 0.0291(4) Uiso 1.000000 R
H44 H 1.14328(12) -0.61334(10) 0.33056(10) 0.0328(4) Uiso 1.000000 R
H38 H 1.16491(12) -0.73696(10) 0.24445(10) 0.0344(4) Uiso 1.000000 R
H21 H 0.84659(11) -0.69518(9) 0.29194(9) 0.0284(4) Uiso 1.000000 R
H70 H 0.63681(13) -0.86526(11) 0.58963(10) 0.0395(4) Uiso 1.000000 R
H69 H 0.53876(14) -0.98215(11) 0.65428(10) 0.0402(4) Uiso 1.000000 R
H66 H 0.45368(12) -0.85583(11) 0.87486(9) 0.0357(4) Uiso 1.000000 R
H46 H 0.54767(13) -0.73799(11) 0.81021(9) 0.0359(4) Uiso 1.000000 R
H65 H 0.81864(14) -0.81891(12) 0.68526(10) 0.0441(4) Uiso 1.000000 R
H83 H 0.92175(14) -0.78213(13) 0.75640(11) 0.0484(5) Uiso 1.000000 R
H84 H 0.76496(13) -0.51945(12) 0.78429(10) 0.0412(4) Uiso 1.000000 R
H64 H 0.66092(12) -0.55737(11) 0.71261(10) 0.0376(4) Uiso 1.000000 R
H78 H 0.89797(12) -0.33067(10) 0.04482(9) 0.0340(4) Uiso 1.000000 R
H62 H 0.99781(12) -0.21946(10) 0.05116(9) 0.0345(4) Uiso 1.000000 R
H59 H 0.77246(12) -0.13049(10) 0.27027(9) 0.0351(4) Uiso 1.000000 R
H31 H 0.67089(12) -0.23824(10) 0.26119(9) 0.0333(4) Uiso 1.000000 R
H60 H 0.65932(13) -0.50707(11) 0.09897(10) 0.0379(4) Uiso 1.000000 R
H56 H 0.60223(14) -0.51458(12) -0.01130(11) 0.0437(4) Uiso 1.000000 R
H80 H 0.65429(13) -0.25413(11) -0.07810(9) 0.0405(4) Uiso 1.000000 R
H52 H 0.70419(12) -0.24385(11) 0.03630(9) 0.0352(4) Uiso 1.000000 R
H49 H 1.13570(12) -0.83772(10) 0.04622(9) 0.0325(4) Uiso 1.000000 R
H45 H 1.28421(12) -0.95116(10) -0.00825(9) 0.0325(4) Uiso 1.000000 R
H72 H 1.27673(12) -1.01810(11) 0.22489(10) 0.0372(4) Uiso 1.000000 R
H43 H 1.12542(13) -0.90788(11) 0.27891(10) 0.0355(4) Uiso 1.000000 R
H86 H 0.92552(12) -0.92549(10) 0.17880(10) 0.0367(4) Uiso 1.000000 R
H53 H 0.80681(13) -0.92240(11) 0.11033(10) 0.0398(4) Uiso 1.000000 R
H63 H 0.81106(12) -0.64923(11) 0.06429(10) 0.0366(4) Uiso 1.000000 R
H82 H 0.93719(12) -0.65488(10) 0.12756(9) 0.0347(4) Uiso 1.000000 R
H71a H 0.9631(8) 0.2173(3) 0.43562(19) 0.0479(5) Uiso 1.000000 GR
H71b H 0.85270(14) 0.1839(5) 0.4884(6) 0.0479(5) Uiso 1.000000 GR
H71c H 0.9571(8) 0.1446(3) 0.5096(4) 0.0479(5) Uiso 1.000000 GR
H77a H 1.4537(9) -1.0258(3) -0.03761(14) 0.0576(6) Uiso 1.000000 GR
H77b H 1.4905(6) -1.1315(6) -0.01886(12) 0.0576(6) Uiso 1.000000 GR
H77c H 1.3782(3) -1.1002(9) -0.02999(19) 0.0576(6) Uiso 1.000000 GR
H88a H 1.04085(17) -0.0738(9) 0.0596(2) 0.0579(6) Uiso 1.000000 GR
H88b H 1.0856(5) -0.0501(7) 0.1284(4) 0.0579(6) Uiso 1.000000 GR
H88c H 1.0977(4) -0.1551(2) 0.1026(6) 0.0579(6) Uiso 1.000000 GR
H89a H 0.9251(12) -0.5022(2) 0.80233(15) 0.0750(7) Uiso 1.000000 GR
H89b H 0.8365(4) -0.5251(4) 0.8880(7) 0.0750(7) Uiso 1.000000 GR
H89c H 0.9593(9) -0.5458(3) 0.8780(8) 0.0750(7) Uiso 1.000000 GR
H90a H 0.75712(17) -0.6881(6) -0.0375(7) 0.0746(7) Uiso 1.000000 GR
H90b H 0.6501(10) -0.7253(3) -0.0283(8) 0.0746(7) Uiso 1.000000 GR
H90c H 0.6530(10) -0.6626(4) 0.04292(16) 0.0746(7) Uiso 1.000000 GR
H91a H 0.3981(11) -1.0559(2) 0.7308(7) 0.0768(7) Uiso 1.000000 GR
H91b H 0.50649(18) -1.1025(6) 0.7432(8) 0.0768(7) Uiso 1.000000 GR
H91c H 0.3947(11) -1.1191(5) 0.81049(17) 0.0768(7) Uiso 1.000000 GR
H92a H 0.2848(8) -0.1473(7) 0.5679(3) 0.0767(7) Uiso 1.000000 GR
H92b H 0.19421(16) -0.1364(8) 0.6580(6) 0.0767(7) Uiso 1.000000 GR
H92c H 0.2800(9) -0.06796(18) 0.6288(9) 0.0767(7) Uiso 1.000000 GR
H93a H 0.5496(14) -0.3392(5) -0.2116(7) 0.0975(10) Uiso 1.000000 GR
H93b H 0.5304(11) -0.2698(4) -0.13813(19) 0.0975(10) Uiso 1.000000 GR
H93c H 0.6486(3) -0.3057(8) -0.1996(8) 0.0975(10) Uiso 1.000000 GR

loop_
_atom_site_aniso_label
_atom_site_aniso_U_11
_atom_site_aniso_U_22
_atom_site_aniso_U_33
_atom_site_aniso_U_12
_atom_site_aniso_U_13
_atom_site_aniso_U_23
O1 0.0350(6) 0.0221(5) 0.0350(6) -0.0069(4) -0.0142(5) -0.0006(4)
O2 0.0492(7) 0.0353(6) 0.0354(6) -0.0175(5) -0.0093(5) 0.0050(5)
O3 0.0285(6) 0.0354(6) 0.0378(6) 0.0073(5) -0.0092(5) -0.0034(5)
O4 0.0339(6) 0.0303(6) 0.0378(6) -0.0127(5) -0.0108(5) -0.0031(5)
N5 0.0349(7) 0.0302(7) 0.0268(6) -0.0144(5) -0.0164(5) 0.0070(5)
C6 0.0205(7) 0.0195(6) 0.0237(7) -0.0032(5) -0.0089(5) -0.0014(5)
N7 0.0230(6) 0.0224(6) 0.0400(7) -0.0038(5) -0.0090(5) -0.0083(5)
O8 0.0429(7) 0.0439(7) 0.0542(7) -0.0133(5) -0.0315(6) 0.0052(6)
O9 0.0300(6) 0.0493(7) 0.0418(7) -0.0028(5) -0.0114(5) 0.0026(5)
N10 0.0412(8) 0.0381(7) 0.0310(7) -0.0188(6) -0.0205(6) 0.0124(6)
N11 0.0280(7) 0.0273(6) 0.0370(7) 0.0039(5) -0.0164(6) -0.0106(5)
C12 0.0198(7) 0.0256(7) 0.0303(8) -0.0069(6) -0.0111(6) 0.0016(6)
C13 0.0204(7) 0.0165(6) 0.0227(7) -0.0029(5) -0.0076(5) -0.0028(5)
C14 0.0208(7) 0.0180(6) 0.0231(7) -0.0027(5) -0.0095(5) -0.0023(5)
C15 0.0189(7) 0.0230(7) 0.0262(7) -0.0039(5) -0.0086(6) -0.0005(5)
C16 0.0215(7) 0.0199(6) 0.0202(6) -0.0062(5) -0.0087(5) 0.0015(5)
C17 0.0208(7) 0.0196(6) 0.0226(7) -0.0038(5) -0.0084(5) 0.0016(5)
C18 0.0245(8) 0.0215(7) 0.0270(7) -0.0039(6) -0.0095(6) -0.0028(6)
C19 0.0219(7) 0.0219(7) 0.0265(7) -0.0033(5) -0.0118(6) -0.0014(5)
C20 0.0232(7) 0.0213(7) 0.0325(8) -0.0018(6) -0.0107(6) -0.0043(6)
C21 0.0218(7) 0.0237(7) 0.0281(7) -0.0052(6) -0.0111(6) -0.0008(6)
C22 0.0192(7) 0.0193(6) 0.0216(7) -0.0044(5) -0.0087(5) -0.0002(5)
O23 0.0476(8) 0.0674(9) 0.0512(8) -0.0028(7) -0.0355(6) -0.0046(6)
C24 0.0196(7) 0.0217(7) 0.0237(7) -0.0038(5) -0.0096(5) 0.0009(5)
C25 0.0288(8) 0.0228(7) 0.0325(8) -0.0024(6) -0.0121(6) -0.0081(6)
C26 0.0304(8) 0.0270(7) 0.0278(8) -0.0015(6) -0.0118(6) -0.0027(6)
C27 0.0195(7) 0.0272(7) 0.0271(7) -0.0062(6) -0.0092(6) -0.0003(6)
C28 0.0221(7) 0.0206(7) 0.0256(7) -0.0046(5) -0.0104(6) 0.0011(5)
C29 0.0292(8) 0.0217(7) 0.0239(7) -0.0062(6) -0.0114(6) 0.0019(5)
C30 0.0246(7) 0.0208(7) 0.0352(8) -0.0026(6) -0.0157(6) -0.0004(6)
C31 0.0265(8) 0.0300(8) 0.0270(7) -0.0061(6) -0.0097(6) 0.0036(6)
C32 0.0192(7) 0.0262(7) 0.0319(8) -0.0048(6) -0.0119(6) -0.0009(6)
C33 0.0277(8) 0.0220(7) 0.0279(7) -0.0016(6) -0.0116(6) -0.0024(6)
C34 0.0237(7) 0.0220(7) 0.0349(8) -0.0028(6) -0.0129(6) -0.0048(6)
C35 0.0304(8) 0.0240(7) 0.0265(7) -0.0081(6) -0.0149(6) 0.0061(6)
O36 0.0621(9) 0.0671(9) 0.0409(7) 0.0021(7) -0.0355(7) -0.0073(6)
C37 0.0253(8) 0.0242(7) 0.0335(8) -0.0074(6) -0.0139(6) -0.0032(6)
C38 0.0215(8) 0.0270(7) 0.0358(8) 0.0004(6) -0.0094(6) -0.0051(6)
C39 0.0203(7) 0.0198(6) 0.0239(7) -0.0040(5) -0.0082(6) -0.0012(5)
C40 0.0305(8) 0.0289(8) 0.0290(8) -0.0074(6) -0.0137(6) 0.0078(6)
C41 0.0289(8) 0.0239(7) 0.0317(8) -0.0071(6) -0.0147(6) 0.0036(6)
C42 0.0245(8) 0.0269(7) 0.0261(7) -0.0092(6) -0.0067(6) 0.0021(6)
C43 0.0306(8) 0.0315(8) 0.0268(8) -0.0038(6) -0.0106(6) -0.0025(6)
C44 0.0202(7) 0.0266(7) 0.0377(8) -0.0047(6) -0.0126(6) -0.0021(6)
C45 0.0259(8) 0.0270(7) 0.0265(7) -0.0063(6) -0.0060(6) -0.0003(6)
C46 0.0353(9) 0.0284(8) 0.0285(8) -0.0036(6) -0.0153(7) 0.0013(6)
C47 0.0209(7) 0.0233(7) 0.0252(7) -0.0070(5) -0.0083(6) 0.0001(5)
C48 0.0244(7) 0.0300(7) 0.0242(7) -0.0035(6) -0.0102(6) 0.0003(6)
C49 0.0291(8) 0.0230(7) 0.0304(8) -0.0045(6) -0.0124(6) 0.0030(6)
C50 0.0291(8) 0.0229(7) 0.0238(7) -0.0047(6) -0.0108(6) 0.0008(5)
C51 0.0217(7) 0.0241(7) 0.0353(8) -0.0022(6) -0.0092(6) -0.0008(6)
C52 0.0297(8) 0.0308(8) 0.0270(8) -0.0034(6) -0.0103(6) 0.0009(6)
C53 0.0322(9) 0.0293(8) 0.0403(9) -0.0075(6) -0.0138(7) -0.0039(7)
C54 0.0330(8) 0.0236(7) 0.0322(8) -0.0006(6) -0.0161(7) -0.0078(6)
C55 0.0258(8) 0.0380(9) 0.0326(8) -0.0062(6) -0.0127(6) -0.0025(7)
C56 0.0396(9) 0.0375(9) 0.0387(9) -0.0056(7) -0.0208(7) -0.0060(7)
C57 0.0237(8) 0.0291(8) 0.0286(8) 0.0005(6) -0.0094(6) -0.0071(6)
C58 0.0251(8) 0.0265(7) 0.0305(8) -0.0050(6) -0.0161(6) 0.0024(6)
C59 0.0326(8) 0.0271(7) 0.0287(8) -0.0043(6) -0.0117(6) -0.0022(6)
C60 0.0364(9) 0.0292(8) 0.0336(8) -0.0051(7) -0.0179(7) 0.0010(6)
C61 0.0294(8) 0.0374(8) 0.0231(7) -0.0100(6) -0.0118(6) 0.0067(6)
C62 0.0276(8) 0.0301(8) 0.0285(8) -0.0085(6) -0.0086(6) 0.0023(6)
C63 0.0296(8) 0.0296(8) 0.0320(8) -0.0021(6) -0.0118(6) 0.0004(6)
C64 0.0268(8) 0.0357(8) 0.0341(8) -0.0047(6) -0.0150(7) 0.0050(7)
C65 0.0404(10) 0.0373(9) 0.0319(8) -0.0009(7) -0.0145(7) 0.0002(7)
C66 0.0308(8) 0.0324(8) 0.0243(7) -0.0041(6) -0.0087(6) 0.0034(6)
C67 0.0330(9) 0.0486(10) 0.0293(8) 0.0032(7) -0.0169(7) -0.0076(7)
C68 0.0246(8) 0.0259(7) 0.0363(8) -0.0024(6) -0.0115(6) -0.0124(6)
C69 0.0410(9) 0.0291(8) 0.0312(8) -0.0068(7) -0.0131(7) -0.0008(6)
C70 0.0378(9) 0.0344(8) 0.0247(8) -0.0078(7) -0.0083(7) 0.0022(6)
C71 0.0383(9) 0.0216(7) 0.0412(9) -0.0066(6) -0.0193(7) -0.0018(6)
C72 0.0297(8) 0.0308(8) 0.0340(8) -0.0006(6) -0.0156(7) 0.0026(6)
C73 0.0336(9) 0.0348(8) 0.0388(9) -0.0058(7) -0.0152(7) -0.0036(7)
C74 0.0290(8) 0.0548(10) 0.0280(8) -0.0052(7) -0.0145(7) 0.0013(7)
C75 0.0309(9) 0.0384(9) 0.0320(8) -0.0069(7) -0.0095(7) -0.0074(7)
C76 0.0307(8) 0.0284(8) 0.0307(8) -0.0053(6) -0.0110(6) 0.0064(6)
C77 0.0287(9) 0.0408(9) 0.0423(9) 0.0021(7) -0.0097(7) -0.0143(7)
C78 0.0326(8) 0.0272(7) 0.0263(7) -0.0057(6) -0.0113(6) -0.0002(6)
C79 0.0271(8) 0.0269(7) 0.0306(8) -0.0044(6) -0.0082(6) -0.0055(6)
C80 0.0339(9) 0.0388(9) 0.0257(8) 0.0036(7) -0.0121(7) 0.0032(6)
C81 0.0331(9) 0.0370(9) 0.0341(8) -0.0053(7) -0.0110(7) -0.0026(7)
C82 0.0284(8) 0.0275(8) 0.0315(8) -0.0037(6) -0.0107(6) -0.0052(6)
C83 0.0354(9) 0.0496(10) 0.0361(9) 0.0056(8) -0.0186(7) 0.0014(8)
C84 0.0323(9) 0.0398(9) 0.0331(8) -0.0062(7) -0.0138(7) -0.0013(7)
C85 0.0366(9) 0.0339(8) 0.0457(10) 0.0041(7) -0.0251(8) -0.0068(7)
C86 0.0294(8) 0.0262(8) 0.0363(8) -0.0012(6) -0.0127(7) -0.0033(6)
C87 0.0286(8) 0.0335(8) 0.0354(8) -0.0027(6) -0.0107(7) -0.0076(7)
C88 0.0327(9) 0.0377(9) 0.0446(10) -0.0148(7) -0.0085(7) -0.0011(7)
C89 0.0481(12) 0.0703(13) 0.0428(10) -0.0181(10) -0.0259(9) 0.0021(9)
C90 0.0491(12) 0.0543(11) 0.0604(12) -0.0120(9) -0.0374(10) 0.0119(9)
C91 0.0626(13) 0.0399(10) 0.0491(11) -0.0236(9) -0.0101(9) -0.0010(8)
C92 0.0338(10) 0.0692(13) 0.0518(11) -0.0013(9) -0.0206(9) 0.0043(10)
C93 0.0620(14) 0.1052(19) 0.0388(11) -0.0186(13) -0.0313(10) 0.0145(11)

loop_
_atom_type_symbol
_atom_type_scat_dispersion_real
_atom_type_scat_dispersion_imag
_atom_type_scat_Cromer_Mann_a1
_atom_type_scat_Cromer_Mann_a2
_atom_type_scat_Cromer_Mann_a3
_atom_type_scat_Cromer_Mann_a4
_atom_type_scat_Cromer_Mann_b1
_atom_type_scat_Cromer_Mann_b2
_atom_type_scat_Cromer_Mann_b3
_atom_type_scat_Cromer_Mann_b4
_atom_type_scat_Cromer_Mann_c
_atom_type_scat_source
_atom_type_scat_dispersion_source
H 0.00000 0.00000 0.49300 0.32291 0.14019 0.04081 10.51090 26.12570 3.14236 57.79970 0.0030380000826 'International Tables Volume C Table 6.1.1.4 (pp. 500-502)' 'Henke, Gullikson and Davis, At. Data and Nucl. Data Tables, 1993, 54, 2'
C 0.01920 0.00962 2.31000 1.02000 1.58860 0.86500 20.84390 10.20750 0.56870 51.65120 0.215599998832 'International Tables Volume C Table 6.1.1.4 (pp. 500-502)' 'Henke, Gullikson and Davis, At. Data and Nucl. Data Tables, 1993, 54, 2'
O 0.05239 0.03376 3.04850 2.28680 1.54630 0.86700 13.27710 5.70110 0.32390 32.90890 0.250800013542 'International Tables Volume C Table 6.1.1.4 (pp. 500-502)' 'Henke, Gullikson and Davis, At. Data and Nucl. Data Tables, 1993, 54, 2'
N 0.03256 0.01839 12.21260 3.13220 2.01250 1.16630 0.00570 9.89330 28.99750 0.58260 -11.5290002823 'International Tables Volume C Table 6.1.1.4 (pp. 500-502)' 'Henke, Gullikson and Davis, At. Data and Nucl. Data Tables, 1993, 54, 2'

loop_
_geom_angle_atom_site_label_1
_geom_angle_atom_site_label_2
_geom_angle_atom_site_label_3
_geom_angle
_geom_angle_site_symmetry_1
_geom_angle_site_symmetry_3
C71 O1 C30 117.30(12) . .
C91 O2 C76 116.50(13) . .
C77 O3 C51 117.48(12) . .
C88 O4 C41 116.99(12) . .
C35 N5 C29 116.63(11) . .
C48 N5 C29 122.96(12) . .
C48 N5 C35 120.40(12) . .
C27 C6 C13 118.99(13) . .
C39 C6 C13 108.93(12) . .
C39 C6 C27 132.07(13) . .
C34 N7 C18 119.85(12) . .
C68 N7 C18 118.97(12) . .
C68 N7 C34 116.80(12) . .
C90 O8 C55 117.46(13) . .
C92 O9 C75 117.16(14) . .
C50 N10 C40 121.01(12) . .
C61 N10 C40 116.96(12) . .
C61 N10 C50 121.96(12) . .
C33 N11 C20 122.69(12) . .
C57 N11 C20 116.81(12) . .
C57 N11 C33 119.28(12) . .
C58 C12 C39 119.57(13) . .
C19 C13 C6 121.91(13) . .
C22 C13 C6 110.24(11) . .
C22 C13 C19 127.81(12) . .
C39 C14 C22 110.60(12) . .
C47 C14 C22 127.72(12) . .
C47 C14 C39 121.68(13) . .
C18 C15 C16 118.98(13) . .
C22 C16 C15 126.90(12) . .
C24 C16 C15 122.09(12) . .
C24 C16 C22 110.96(11) . .
C22 C17 C21 126.32(12) . .
C28 C17 C21 122.53(13) . .
C28 C17 C22 111.11(12) . .
C15 C18 N7 120.58(13) . .
C37 C18 N7 120.29(12) . .
C37 C18 C15 119.13(13) . .
C50 C19 C13 118.87(13) . .
C43 C20 N11 121.26(13) . .
C49 C20 N11 120.01(13) . .
C49 C20 C43 118.68(13) . .
C33 C21 C17 119.25(13) . .
C14 C22 C13 101.47(10) . .
C16 C22 C13 114.26(11) . .
C16 C22 C14 115.17(11) . .
C17 C22 C13 111.95(11) . .
C17 C22 C14 113.48(11) . .
C17 C22 C16 101.04(11) . .
C89 O23 C74 118.13(14) . .
C28 C24 C16 108.54(12) . .
C32 C24 C16 118.81(13) . .
C32 C24 C28 132.52(13) . .
C79 C25 C30 119.87(13) . .
C54 C26 C30 120.16(14) . .
C42 C27 C6 119.78(13) . .
C24 C28 C17 107.95(12) . .
C44 C28 C17 118.19(13) . .
C44 C28 C24 133.66(13) . .
C47 C29 N5 118.85(13) . .
C58 C29 N5 121.66(13) . .
C58 C29 C47 119.43(13) . .
C25 C30 O1 124.73(13) . .
C26 C30 O1 115.65(13) . .
C26 C30 C25 119.61(13) . .
C59 C31 C35 120.50(14) . .
C37 C32 C24 119.53(13) . .
C21 C33 N11 118.80(13) . .
C38 C33 N11 122.52(13) . .
C38 C33 C21 118.66(13) . .
C54 C34 N7 121.83(13) . .
C79 C34 N7 119.15(14) . .
C79 C34 C54 118.98(13) . .
C31 C35 N5 119.86(13) . .
C78 C35 N5 121.17(13) . .
C78 C35 C31 118.93(13) . .
C93 O36 C67 116.95(16) . .
C32 C37 C18 121.42(13) . .
C44 C38 C33 121.13(13) . .
C12 C39 C6 132.05(13) . .
C14 C39 C6 108.65(12) . .
C14 C39 C12 119.23(13) . .
C46 C40 N10 120.17(14) . .
C70 C40 N10 121.09(14) . .
C70 C40 C46 118.74(14) . .
C59 C41 O4 115.86(13) . .
C62 C41 O4 124.31(14) . .
C62 C41 C59 119.82(14) . .
C50 C42 C27 121.25(13) . .
C72 C43 C20 120.24(14) . .
C38 C44 C28 119.93(13) . .
C51 C45 C49 119.31(14) . .
C66 C46 C40 120.37(14) . .
C29 C47 C14 119.12(13) . .
C52 C48 N5 120.71(13) . .
C60 C48 N5 121.68(13) . .
C60 C48 C52 117.61(14) . .
C45 C49 C20 121.52(14) . .
C19 C50 N10 120.58(13) . .
C42 C50 N10 120.22(13) . .
C42 C50 C19 119.20(13) . .
C45 C51 O3 124.29(14) . .
C72 C51 O3 115.86(13) . .
C72 C51 C45 119.83(14) . .
C80 C52 C48 121.49(15) . .
C86 C53 C55 120.27(14) . .
C34 C54 C26 120.58(13) . .
C53 C55 O8 115.59(14) . .
C63 C55 O8 124.55(14) . .
C63 C55 C53 119.87(14) . .
C67 C56 C60 120.67(15) . .
C82 C57 N11 121.99(13) . .
C86 C57 N11 119.13(13) . .
C86 C57 C82 118.88(14) . .
C29 C58 C12 120.95(13) . .
C41 C59 C31 120.13(14) . .
C56 C60 C48 120.89(15) . .
C64 C61 N10 122.00(14) . .
C65 C61 N10 119.22(15) . .
C65 C61 C64 118.69(14) . .
C78 C62 C41 119.58(14) . .
C82 C63 C55 119.34(14) . .
C84 C64 C61 121.19(15) . .
C83 C65 C61 120.58(16) . .
C76 C66 C46 120.58(14) . .
C56 C67 O36 115.14(16) . .
C80 C67 O36 125.48(16) . .
C80 C67 C56 119.38(14) . .
C73 C68 N7 122.12(15) . .
C87 C68 N7 119.74(14) . .
C87 C68 C73 118.14(15) . .
C76 C69 C70 119.40(15) . .
C69 C70 C40 121.03(15) . .
C51 C72 C43 120.41(14) . .
C85 C73 C68 120.57(16) . .
C83 C74 O23 115.03(15) . .
C84 C74 O23 125.15(16) . .
C84 C74 C83 119.81(15) . .
C81 C75 O9 114.82(15) . .
C85 C75 O9 124.68(15) . .
C85 C75 C81 120.50(16) . .
C66 C76 O2 115.45(14) . .
C69 C76 O2 124.69(14) . .
C69 C76 C66 119.86(14) . .
C62 C78 C35 120.98(14) . .
C34 C79 C25 120.78(14) . .
C67 C80 C52 119.87(15) . .
C87 C81 C75 119.77(16) . .
C63 C82 C57 121.00(14) . .
C74 C83 C65 120.45(16) . .
C74 C84 C64 119.28(16) . .
C75 C85 C73 119.64(15) . .
C57 C86 C53 120.61(15) . .
C81 C87 C68 121.38(15) . .

loop_
_geom_bond_atom_site_label_1
_geom_bond_atom_site_label_2
_geom_bond_distance
_geom_bond_site_symmetry_2
O1 C30 1.3697(17) .
O1 C71 1.4294(18) .
O2 C76 1.3738(19) .
O2 C91 1.413(2) .
O3 C51 1.3693(18) .
O3 C77 1.426(2) .
O4 C41 1.3728(18) .
O4 C88 1.430(2) .
N5 C29 1.4223(18) .
N5 C35 1.4320(19) .
N5 C48 1.4104(19) .
C6 C13 1.3998(19) .
C6 C27 1.390(2) .
C6 C39 1.4649(19) .
N7 C18 1.4205(18) .
N7 C34 1.4295(19) .
N7 C68 1.431(2) .
O8 C55 1.3745(19) .
O8 C90 1.425(2) .
O9 C75 1.384(2) .
O9 C92 1.404(2) .
N10 C40 1.4248(19) .
N10 C50 1.4069(19) .
N10 C61 1.429(2) .
N11 C20 1.4283(19) .
N11 C33 1.4073(19) .
N11 C57 1.4311(19) .
C12 C39 1.392(2) .
C12 C58 1.387(2) .
C13 C19 1.3815(19) .
C13 C22 1.5300(18) .
C14 C22 1.5264(18) .
C14 C39 1.399(2) .
C14 C47 1.3782(19) .
C15 C16 1.3827(19) .
C15 C18 1.396(2) .
C16 C22 1.5217(18) .
C16 C24 1.398(2) .
C17 C21 1.3755(19) .
C17 C22 1.5229(19) .
C17 C28 1.401(2) .
C18 C37 1.402(2) .
C19 C50 1.402(2) .
C20 C43 1.396(2) .
C20 C49 1.387(2) .
C21 C33 1.403(2) .
O23 C74 1.370(2) .
O23 C89 1.419(2) .
C24 C28 1.4734(19) .
C24 C32 1.392(2) .
C25 C30 1.386(2) .
C25 C79 1.391(2) .
C26 C30 1.395(2) .
C26 C54 1.383(2) .
C27 C42 1.380(2) .
C28 C44 1.392(2) .
C29 C47 1.400(2) .
C29 C58 1.401(2) .
C31 C35 1.392(2) .
C31 C59 1.382(2) .
C32 C37 1.386(2) .
C33 C38 1.404(2) .
C34 C54 1.391(2) .
C34 C79 1.389(2) .
C35 C78 1.387(2) .
O36 C67 1.3794(19) .
O36 C93 1.403(3) .
C38 C44 1.395(2) .
C40 C46 1.393(2) .
C40 C70 1.386(2) .
C41 C59 1.393(2) .
C41 C62 1.385(2) .
C42 C50 1.404(2) .
C43 C72 1.384(2) .
C45 C49 1.390(2) .
C45 C51 1.384(2) .
C46 C66 1.379(2) .
C48 C52 1.392(2) .
C48 C60 1.401(2) .
C51 C72 1.395(2) .
C52 C80 1.391(2) .
C53 C55 1.390(2) .
C53 C86 1.374(2) .
C55 C63 1.389(2) .
C56 C60 1.379(2) .
C56 C67 1.388(2) .
C57 C82 1.387(2) .
C57 C86 1.393(2) .
C61 C64 1.382(2) .
C61 C65 1.397(2) .
C62 C78 1.390(2) .
C63 C82 1.389(2) .
C64 C84 1.397(2) .
C65 C83 1.377(2) .
C66 C76 1.384(2) .
C67 C80 1.382(2) .
C68 C73 1.382(2) .
C68 C87 1.396(2) .
C69 C70 1.393(2) .
C69 C76 1.384(2) .
C73 C85 1.414(2) .
C74 C83 1.388(3) .
C74 C84 1.388(2) .
C75 C81 1.378(2) .
C75 C85 1.369(2) .
C81 C87 1.382(2) .
